data_9007861
loop_
_publ_author_name
'Watson, W. H.'
'Kashyap, R. P.'

_publ_section_title
;
 Structures of two dibenzotetrathiafulvalene (DBTTF) salts:
 (DBTTF)Cu(NCS)2 and a redetermination of (DBTTF)I3
 Sample: Compound 1
;
_journal_name_full 'Acta Crystallographica, Section C'
_journal_page_first 2312
_journal_page_last 2316
_journal_paper_doi 10.1107/S0108270190004553
_journal_volume 46
_journal_year 1990
_chemical_formula_structural C14H8S4I3
_chemical_formula_sum 'C14 I3 S4'
_space_group_IT_number 12
_symmetry_space_group_name_Hall '-C 2y'
_symmetry_space_group_name_H-M 'C 1 2/m 1'
_cell_angle_alpha 90
_cell_angle_beta 90.03
_cell_angle_gamma 90
_cell_length_a 19.831
_cell_length_b 9.266
_cell_length_c 14.515
_cell_formula_units_Z 6
_cell_volume 2667.190
_database_code_amcsd 0010224
_exptl_crystal_density_diffrn 2.529
_cod_original_cell_volume 2667.189
_cod_original_formula_sum 'I3 C14 S4'
_cod_database_code 9007861
_amcsd_formula_title C14H8S4I3

loop_
_space_group_symop_operation_xyz
x,y,z
1/2+x,1/2+y,z
x,-y,z
1/2+x,1/2-y,z
-x,y,-z
1/2-x,1/2+y,-z
-x,-y,-z
1/2-x,1/2-y,-z

loop_
_atom_site_label
_atom_site_fract_x
_atom_site_fract_y
_atom_site_fract_z
_atom_site_U_iso_or_equiv
_atom_site_attached_hydrogens
I1 0.39220 0.00000 0.02610 0.05300 0
I2 0.41430 0.00000 0.22390 0.06300 0
I3 0.37040 0.00000 -0.17150 0.06300 0
I4 0.50000 0.00000 0.50000 0.08000 0
I5 0.35610 0.00000 0.54620 0.10300 0
C1 0.32970 0.50000 0.08370 0.03900 0
S2 0.33690 0.34220 0.14630 0.04700 0
C3 0.34260 0.42370 0.25320 0.04400 0
C4 0.34650 0.34940 0.33560 0.05300 1
C5 0.35000 0.42490 0.41730 0.06100 1
C6 0.32090 0.50000 -0.00990 0.03900 0
S7 0.31510 0.34220 -0.07190 0.04600 0
C8 0.30180 0.42550 -0.17810 0.03900 0
C9 0.29140 0.34940 -0.25940 0.05000 1
C10 0.28030 0.42670 -0.33920 0.05800 1
C11 0.50450 0.50000 0.04750 0.04600 0
S12 0.51080 0.65790 0.10870 0.05200 0
C13 0.52100 0.57620 0.21550 0.04800 0
C14 0.52820 0.65250 0.29710 0.05800 1
C15 0.53600 0.57380 0.37720 0.06500 1

loop_
_cod_related_entry_id
_cod_related_entry_database
_cod_related_entry_code
1 AMCSD 0010224
